data_5000184
loop_
_publ_author_name
'Collings, Jonathan C.'
'Roscoe, Karl P.'
'Thomas, Rhodri Ll.'
'Batsanov, Andrei S.'
'Stimson, Lorna M.'
'Howard, Judith A. K.'
'Marder, Todd B.'

_publ_section_title
;
 Arene-perfluoroarene interactions in crystal engineering. Part 3.
 Single-crystal structures of 1:1 complexes of octafluoronaphthalene
 with fused-ring polyaromatic hydrocarbons
;
_journal_issue 11
_journal_name_full 'New Journal of Chemistry'
_journal_page_first 1410
_journal_page_last 1417
_journal_paper_doi 10.1039/b105502j
_journal_volume 25
_journal_year 2001
_chemical_formula_sum 'C18 H12'
_space_group_IT_number 19
_symmetry_cell_setting orthorhombic
_symmetry_Int_Tables_number 19
_symmetry_space_group_name_Hall 'P 2ac 2ab'
_symmetry_space_group_name_H-M 'P 21 21 21'
_cell_angle_alpha 90
_cell_angle_beta 90
_cell_angle_gamma 90
_cell_formula_units_Z 4
_cell_length_a 5.280(2)
_cell_length_b 12.972(5)
_cell_length_c 16.707(7)
_cod_database_code 5000184

loop_
_symmetry_equiv_pos_site_id
_symmetry_equiv_pos_as_xyz
1 x,y,z
2 1/2-x,-y,1/2+z
3 -x,1/2+y,1/2-z
4 1/2+x,1/2-y,-z

loop_
_atom_site_label
_atom_site_type_symbol
_atom_site_fract_x
_atom_site_fract_y
_atom_site_fract_z
C1 C 0.4914(7) 0.3987(3) 0.54523(19)
H1 H 0.60510 0.34200 0.54660
C2 C 0.3060(7) 0.4067(3) 0.6033(2)
H2 H 0.29110 0.35510 0.64340
C3 C 0.1409(8) 0.4906(3) 0.6028(2)
H3 H 0.01390 0.49660 0.64270
C4 C 0.1628(7) 0.5648(3) 0.54404(18)
H4 H 0.05110 0.62230 0.54450
C5 C 0.1891(7) 0.7169(3) 0.41344(19)
H5 H 0.06650 0.72520 0.45450
C6 C 0.1946(7) 0.7862(3) 0.3512(2)
H6 H 0.07640 0.84140 0.34940
C7 C 0.3745(7) 0.7752(3) 0.2908(2)
H7 H 0.37980 0.82300 0.24790
C8 C 0.5449(7) 0.6946(3) 0.2935(2)
H8 H 0.66600 0.68770 0.25190
C9 C 0.9085(7) 0.5228(3) 0.2989(2)
H9 H 0.91700 0.57110 0.25630
C10 C 1.0798(7) 0.4422(3) 0.3012(2)
H10 H 1.20580 0.43600 0.26090
C11 C 1.0665(7) 0.3703(3) 0.3628(2)
H11 H 1.18320 0.31470 0.36450
C12 C 0.8842(6) 0.3799(3) 0.4214(2)
H12 H 0.87700 0.33020 0.46310
C13 C 0.5156(6) 0.4727(2) 0.48398(19)
C14 C 0.3477(7) 0.5573(3) 0.48311(18)
C15 C 0.3611(6) 0.6337(2) 0.41789(18)
C16 C 0.5436(6) 0.6221(2) 0.35675(19)
C17 C 0.7218(6) 0.5352(2) 0.3583(2)
C18 C 0.7076(7) 0.4619(2) 0.42084(18)

loop_
_atom_type_symbol
_atom_type_radius_bond
C 0.68
H 0.23
